data_7121676
loop_
_publ_author_name
'Li, Jun'
'Daniliuc, Constantin G.'
'Kehr, Gerald'
'Erker, Gerhard'

_publ_section_title
;
 Selective formation of heterocyclic trans-cycloalkenes by alkyne addition
 to a biphenylene-based phosphane/borane frustrated Lewis pair.
;
_journal_issue 49
_journal_name_full 'Chemical communications (Cambridge, England)'
_journal_page_first 6344
_journal_page_last 6347
_journal_paper_doi 10.1039/c8cc03369b
_journal_volume 54
_journal_year 2018
_chemical_formula_sum 'C47 H36 B F10 P'
_chemical_formula_weight 832.54
_space_group_IT_number 14
_space_group_name_Hall '-P 2yn'
_space_group_name_H-M_alt 'P 1 21/n 1'
_symmetry_cell_setting monoclinic
_symmetry_space_group_name_Hall '-P 2yn'
_symmetry_space_group_name_H-M 'P 1 21/n 1'
_atom_sites_solution_hydrogens geom
_atom_sites_solution_primary direct
_atom_sites_solution_secondary difmap
_audit_creation_method SHELXL-97
_audit_update_record
;
2017-11-28 deposited with the CCDC.
2018-05-14 downloaded from the CCDC.
;
_cell_angle_alpha 90.00
_cell_angle_beta 98.327(1)
_cell_angle_gamma 90.00
_cell_formula_units_Z 4
_cell_length_a 13.0923(2)
_cell_length_b 11.9735(2)
_cell_length_c 24.9266(5)
_cell_measurement_reflns_used 7152
_cell_measurement_temperature 173(2)
_cell_measurement_theta_max 28.28
_cell_measurement_theta_min 4.08
_cell_volume 3866.32(12)
_computing_cell_refinement 'Collect (Nonius B.V., 1998)'
_computing_data_collection 'Collect (Nonius B.V., 1998)'
_computing_data_reduction 'Denzo-SMN (Otwinowski & Minor, 1997)'
_computing_molecular_graphics 'XP (BrukerAXS, 2000)'
_computing_publication_material 'SHELXL-97 (Sheldrick, 1997)'
_computing_structure_refinement 'SHELXL-97 (Sheldrick, 1997)'
_computing_structure_solution 'SHELXS-97 (Sheldrick, 1990)'
_diffrn_ambient_temperature 173(2)
_diffrn_measured_fraction_theta_full 0.981
_diffrn_measured_fraction_theta_max 0.981
_diffrn_measurement_device_type 'Nonius KappaCCD APEXII'
_diffrn_measurement_method '\w and \f scans'
_diffrn_radiation_monochromator 'Montel mirror'
_diffrn_radiation_source 'rotating anode Nonius FR591'
_diffrn_radiation_type MoK\a
_diffrn_radiation_wavelength 0.71073
_diffrn_reflns_av_R_equivalents 0.057
_diffrn_reflns_av_sigmaI/netI 0.0531
_diffrn_reflns_limit_h_max 15
_diffrn_reflns_limit_h_min -15
_diffrn_reflns_limit_k_max 14
_diffrn_reflns_limit_k_min -13
_diffrn_reflns_limit_l_max 29
_diffrn_reflns_limit_l_min -29
_diffrn_reflns_number 21505
_diffrn_reflns_theta_full 25.00
_diffrn_reflns_theta_max 25.00
_diffrn_reflns_theta_min 4.08
_exptl_absorpt_coefficient_mu 0.155
_exptl_absorpt_correction_T_max 0.9923
_exptl_absorpt_correction_T_min 0.9638
_exptl_absorpt_correction_type multi-scan
_exptl_absorpt_process_details 'Denzo (Otwinowski, Borek, Majewski & Minor, 2003)'
_exptl_crystal_colour yellow
_exptl_crystal_density_diffrn 1.430
_exptl_crystal_density_method 'not measured'
_exptl_crystal_description prism
_exptl_crystal_F_000 1712
_exptl_crystal_size_max 0.24
_exptl_crystal_size_mid 0.10
_exptl_crystal_size_min 0.05
_refine_diff_density_max 0.321
_refine_diff_density_min -0.292
_refine_diff_density_rms 0.054
_refine_ls_extinction_method none
_refine_ls_goodness_of_fit_ref 1.083
_refine_ls_hydrogen_treatment constr
_refine_ls_matrix_type full
_refine_ls_number_parameters 568
_refine_ls_number_reflns 6682
_refine_ls_number_restraints 59
_refine_ls_restrained_S_all 1.087
_refine_ls_R_factor_all 0.0868
_refine_ls_R_factor_gt 0.0625
_refine_ls_shift/su_max 0.000
_refine_ls_shift/su_mean 0.000
_refine_ls_structure_factor_coef Fsqd
_refine_ls_weighting_details 'calc w=1/[\s^2^(Fo^2^)+(0.0201P)^2^+7.0892P] where P=(Fo^2^+2Fc^2^)/3'
_refine_ls_weighting_scheme calc
_refine_ls_wR_factor_gt 0.1231
_refine_ls_wR_factor_ref 0.1390
_reflns_number_gt 5093
_reflns_number_total 6682
_reflns_threshold_expression >2sigma(I)
_cod_data_source_file c8cc03369b2.cif
_cod_data_source_block erk8620
_cod_depositor_comments 'Adding full bibliography for 7121673--7121682.cif.'
_cod_original_sg_symbol_H-M P21/n
_cod_database_code 7121676

loop_
_symmetry_equiv_pos_as_xyz
'x, y, z'
'-x+1/2, y+1/2, -z+1/2'
'-x, -y, -z'
'x-1/2, -y-1/2, z-1/2'

loop_
_atom_site_label
_atom_site_type_symbol
_atom_site_fract_x
_atom_site_fract_y
_atom_site_fract_z
_atom_site_U_iso_or_equiv
_atom_site_adp_type
_atom_site_occupancy
_atom_site_symmetry_multiplicity
_atom_site_calc_flag
_atom_site_refinement_flags
_atom_site_disorder_assembly
_atom_site_disorder_group
P1 P 0.72829(7) 0.24655(7) 0.09625(4) 0.0325(2) Uani 1 1 d . A .
C1 C 0.7027(3) 0.0968(3) 0.09561(15) 0.0365(8) Uani 1 1 d . . .
C2 C 0.6002(3) 0.0616(3) 0.07639(17) 0.0465(9) Uani 1 1 d . . .
H2 H 0.5497 0.1167 0.0647 0.056 Uiso 1 1 calc R . .
C3 C 0.5713(3) -0.0488(3) 0.07406(16) 0.0454(9) Uani 1 1 d . . .
H3 H 0.5018 -0.0678 0.0606 0.054 Uiso 1 1 calc R . .
C4 C 0.6425(3) -0.1345(3) 0.09118(15) 0.0423(9) Uani 1 1 d . . .
H4 H 0.6233 -0.2110 0.0893 0.051 Uiso 1 1 calc R . .
C5 C 0.9107(3) -0.2247(3) 0.15024(14) 0.0402(9) Uani 1 1 d . . .
H5 H 0.8880 -0.3002 0.1480 0.048 Uiso 1 1 calc R . .
C6 C 1.0120(3) -0.1942(3) 0.17137(14) 0.0420(9) Uani 1 1 d . . .
H6 H 1.0601 -0.2512 0.1838 0.050 Uiso 1 1 calc R . .
C7 C 1.0443(3) -0.0846(3) 0.17483(14) 0.0384(8) Uani 1 1 d . . .
H7 H 1.1141 -0.0702 0.1896 0.046 Uiso 1 1 calc R . .
C8 C 0.9804(3) 0.0081(3) 0.15786(13) 0.0322(7) Uani 1 1 d . A .
C9 C 0.8813(3) -0.0242(3) 0.13646(13) 0.0336(8) Uani 1 1 d . . .
C10 C 0.7722(3) 0.0131(3) 0.11348(14) 0.0344(8) Uani 1 1 d . . .
C11 C 0.7399(3) -0.1015(3) 0.11052(14) 0.0363(8) Uani 1 1 d . . .
C12 C 0.8475(3) -0.1375(3) 0.13321(14) 0.0355(8) Uani 1 1 d . . .
C13 C 0.9157(3) 0.2011(3) 0.13306(13) 0.0311(7) Uani 1 1 d . A .
H13 H 0.9056 0.1833 0.0955 0.037 Uiso 1 1 calc R . .
C14 C 0.8422(3) 0.2694(3) 0.14571(13) 0.0317(7) Uani 1 1 d D . .
C15 C 0.8656(12) 0.3527(13) 0.1922(6) 0.031(3) Uani 0.51(2) 1 d PDU A 1
H15A H 0.8054 0.4025 0.1927 0.037 Uiso 0.51(2) 1 calc PR A 1
H15B H 0.8774 0.3118 0.2270 0.037 Uiso 0.51(2) 1 calc PR A 1
C16 C 0.9604(10) 0.4227(10) 0.1863(5) 0.038(3) Uani 0.51(2) 1 d PDU A 1
H16A H 0.9453 0.4695 0.1534 0.046 Uiso 0.51(2) 1 calc PR A 1
H16B H 1.0181 0.3722 0.1812 0.046 Uiso 0.51(2) 1 calc PR A 1
C17 C 0.9940(12) 0.4979(8) 0.2349(6) 0.068(4) Uani 0.51(2) 1 d PDU A 1
H17A H 0.9357 0.5445 0.2418 0.102 Uiso 0.51(2) 1 calc PR A 1
H17B H 1.0509 0.5458 0.2273 0.102 Uiso 0.51(2) 1 calc PR A 1
H17C H 1.0170 0.4518 0.2668 0.102 Uiso 0.51(2) 1 calc PR A 1
C15A C 0.8371(14) 0.3443(16) 0.1946(7) 0.036(3) Uani 0.49(2) 1 d PDU A 2
H15C H 0.8424 0.2984 0.2279 0.044 Uiso 0.49(2) 1 calc PR A 2
H15D H 0.7703 0.3844 0.1903 0.044 Uiso 0.49(2) 1 calc PR A 2
C16A C 0.9260(12) 0.4280(11) 0.1992(5) 0.042(3) Uani 0.49(2) 1 d PDU A 2
H16C H 0.9091 0.4889 0.1726 0.051 Uiso 0.49(2) 1 calc PR A 2
H16D H 0.9895 0.3905 0.1914 0.051 Uiso 0.49(2) 1 calc PR A 2
C17A C 0.9439(15) 0.4771(11) 0.2575(6) 0.074(5) Uani 0.49(2) 1 d PDU A 2
H17D H 0.8783 0.5044 0.2670 0.111 Uiso 0.49(2) 1 calc PR A 2
H17E H 0.9932 0.5390 0.2590 0.111 Uiso 0.49(2) 1 calc PR A 2
H17F H 0.9716 0.4188 0.2831 0.111 Uiso 0.49(2) 1 calc PR A 2
C21 C 0.6070(3) 0.3062(3) 0.11041(14) 0.0354(8) Uani 1 1 d . . .
C22 C 0.5842(3) 0.2993(3) 0.16383(16) 0.0469(10) Uani 1 1 d . A .
C23 C 0.4936(3) 0.3465(3) 0.17613(16) 0.0473(10) Uani 1 1 d . . .
H23 H 0.4807 0.3449 0.2127 0.057 Uiso 1 1 calc R A .
C24 C 0.4219(3) 0.3954(3) 0.13759(15) 0.0395(9) Uani 1 1 d . A .
C25 C 0.4420(3) 0.3943(3) 0.08455(15) 0.0398(8) Uani 1 1 d . . .
H25 H 0.3920 0.4253 0.0572 0.048 Uiso 1 1 calc R A .
C26 C 0.5318(3) 0.3502(3) 0.06936(14) 0.0349(8) Uani 1 1 d . A .
C27 C 0.6476(4) 0.2361(5) 0.2092(2) 0.0876(18) Uani 1 1 d U . .
H27A H 0.6873 0.2890 0.2340 0.131 Uiso 1 1 calc R A .
H27B H 0.6949 0.1855 0.1941 0.131 Uiso 1 1 calc R . .
H27C H 0.6017 0.1927 0.2290 0.131 Uiso 1 1 calc R . .
C28 C 0.3223(3) 0.4428(3) 0.15144(17) 0.0506(10) Uani 1 1 d . . .
H28A H 0.3014 0.5068 0.1279 0.076 Uiso 1 1 calc R A .
H28B H 0.3323 0.4669 0.1894 0.076 Uiso 1 1 calc R . .
H28C H 0.2685 0.3853 0.1460 0.076 Uiso 1 1 calc R . .
C29 C 0.5377(3) 0.3442(4) 0.00946(15) 0.0485(10) Uani 1 1 d . . .
H29A H 0.4690 0.3570 -0.0110 0.073 Uiso 1 1 calc R A .
H29B H 0.5625 0.2701 0.0006 0.073 Uiso 1 1 calc R . .
H29C H 0.5855 0.4014 -0.0001 0.073 Uiso 1 1 calc R . .
C31 C 0.7680(3) 0.3016(3) 0.03403(13) 0.0337(8) Uani 1 1 d . . .
C32 C 0.7872(2) 0.4181(3) 0.03379(13) 0.0314(7) Uani 1 1 d . A .
C33 C 0.8364(3) 0.4626(3) -0.00690(13) 0.0365(8) Uani 1 1 d . . .
H33 H 0.8491 0.5407 -0.0070 0.044 Uiso 1 1 calc R A .
C34 C 0.8679(3) 0.3972(3) -0.04759(14) 0.0393(8) Uani 1 1 d . A .
C35 C 0.8447(3) 0.2853(3) -0.04777(14) 0.0388(8) Uani 1 1 d . . .
H35 H 0.8640 0.2402 -0.0760 0.047 Uiso 1 1 calc R A .
C36 C 0.7943(3) 0.2347(3) -0.00855(14) 0.0358(8) Uani 1 1 d . A .
C37 C 0.7540(3) 0.4991(3) 0.07449(14) 0.0369(8) Uani 1 1 d . . .
H37A H 0.7921 0.5693 0.0733 0.055 Uiso 1 1 calc R A .
H37B H 0.7685 0.4670 0.1109 0.055 Uiso 1 1 calc R . .
H37C H 0.6798 0.5136 0.0656 0.055 Uiso 1 1 calc R . .
C38 C 0.9275(3) 0.4476(3) -0.08901(16) 0.0508(10) Uani 1 1 d . . .
H38A H 0.9967 0.4146 -0.0851 0.076 Uiso 1 1 calc R A .
H38B H 0.9332 0.5284 -0.0833 0.076 Uiso 1 1 calc R . .
H38C H 0.8913 0.4324 -0.1255 0.076 Uiso 1 1 calc R . .
C39 C 0.7741(3) 0.1104(3) -0.01526(16) 0.0506(10) Uani 1 1 d . . .
H39A H 0.7864 0.0869 -0.0515 0.076 Uiso 1 1 calc R A .
H39B H 0.7024 0.0944 -0.0109 0.076 Uiso 1 1 calc R . .
H39C H 0.8206 0.0694 0.0123 0.076 Uiso 1 1 calc R . .
B1 B 1.0176(3) 0.1406(3) 0.16478(15) 0.0314(8) Uani 1 1 d . . .
C41 C 1.0395(3) 0.1714(3) 0.23006(13) 0.0320(7) Uani 1 1 d . A .
F42 F 0.88723(15) 0.07391(16) 0.24610(8) 0.0406(5) Uani 1 1 d . A .
C42 C 0.9732(3) 0.1333(3) 0.26542(13) 0.0314(7) Uani 1 1 d . . .
F43 F 0.91743(17) 0.11550(17) 0.35137(8) 0.0455(5) Uani 1 1 d . . .
C43 C 0.9856(3) 0.1547(3) 0.32030(13) 0.0341(8) Uani 1 1 d . A .
F44 F 1.08273(18) 0.23857(19) 0.39695(8) 0.0524(6) Uani 1 1 d . A .
C44 C 1.0685(3) 0.2173(3) 0.34336(13) 0.0364(8) Uani 1 1 d . . .
F45 F 1.21558(17) 0.32275(19) 0.33242(8) 0.0518(6) Uani 1 1 d . . .
C45 C 1.1351(3) 0.2591(3) 0.31082(13) 0.0379(8) Uani 1 1 d . A .
F46 F 1.18646(16) 0.28589(18) 0.22699(8) 0.0475(5) Uani 1 1 d . A .
C46 C 1.1188(3) 0.2365(3) 0.25576(13) 0.0347(8) Uani 1 1 d . . .
C51 C 1.1190(3) 0.1550(3) 0.13276(13) 0.0313(7) Uani 1 1 d . A .
F52 F 1.23517(16) 0.06994(18) 0.20322(8) 0.0463(5) Uani 1 1 d . A .
C52 C 1.2162(3) 0.1128(3) 0.15195(13) 0.0339(8) Uani 1 1 d . . .
F53 F 1.39019(16) 0.0668(2) 0.14578(9) 0.0532(6) Uani 1 1 d . . .
C53 C 1.2987(3) 0.1104(3) 0.12380(14) 0.0377(8) Uani 1 1 d . A .
F54 F 1.36617(16) 0.14837(18) 0.04279(8) 0.0471(5) Uani 1 1 d . A .
C54 C 1.2874(3) 0.1532(3) 0.07200(14) 0.0351(8) Uani 1 1 d . . .
F55 F 1.18343(17) 0.24220(18) 0.00026(8) 0.0482(5) Uani 1 1 d . . .
C55 C 1.1952(3) 0.1989(3) 0.05088(13) 0.0328(8) Uani 1 1 d . A .
F56 F 1.02697(15) 0.24864(18) 0.05545(8) 0.0456(5) Uani 1 1 d . A .
C56 C 1.1147(3) 0.2001(3) 0.08046(13) 0.0331(7) Uani 1 1 d . . .

loop_
_atom_site_aniso_label
_atom_site_aniso_U_11
_atom_site_aniso_U_22
_atom_site_aniso_U_33
_atom_site_aniso_U_23
_atom_site_aniso_U_13
_atom_site_aniso_U_12
P1 0.0261(5) 0.0287(4) 0.0430(5) -0.0007(4) 0.0064(4) 0.0000(4)
C1 0.0274(18) 0.0322(17) 0.050(2) -0.0008(16) 0.0064(16) -0.0024(15)
C2 0.033(2) 0.0366(19) 0.069(3) 0.0032(18) 0.0054(19) -0.0013(17)
C3 0.0270(19) 0.044(2) 0.063(2) -0.0026(18) 0.0005(18) -0.0086(17)
C4 0.043(2) 0.0347(18) 0.048(2) -0.0034(16) 0.0028(18) -0.0085(17)
C5 0.052(2) 0.0287(17) 0.040(2) -0.0030(15) 0.0054(18) 0.0007(17)
C6 0.045(2) 0.0399(19) 0.041(2) -0.0013(16) 0.0064(17) 0.0106(18)
C7 0.034(2) 0.046(2) 0.0350(19) -0.0033(16) 0.0042(16) 0.0047(17)
C8 0.0328(19) 0.0388(18) 0.0265(16) -0.0020(14) 0.0091(14) 0.0012(16)
C9 0.034(2) 0.0331(17) 0.0341(18) -0.0040(14) 0.0069(15) 0.0020(15)
C10 0.0287(18) 0.0337(17) 0.0409(19) -0.0048(15) 0.0051(15) -0.0047(15)
C11 0.036(2) 0.0305(17) 0.042(2) -0.0030(15) 0.0064(16) -0.0010(16)
C12 0.038(2) 0.0333(17) 0.0357(19) -0.0052(14) 0.0077(16) -0.0010(16)
C13 0.0325(19) 0.0357(17) 0.0257(16) -0.0016(13) 0.0063(14) -0.0067(15)
C14 0.0344(19) 0.0299(16) 0.0318(17) -0.0007(13) 0.0078(15) -0.0033(15)
C15 0.037(7) 0.031(5) 0.027(4) 0.005(3) 0.015(4) 0.005(5)
C16 0.035(5) 0.029(4) 0.048(5) 0.000(4) -0.001(4) -0.008(4)
C17 0.080(7) 0.046(5) 0.073(7) -0.015(4) -0.006(5) 0.002(5)
C15A 0.040(7) 0.034(5) 0.036(5) -0.002(4) 0.006(5) 0.000(5)
C16A 0.044(6) 0.035(4) 0.045(6) 0.000(4) -0.005(5) 0.005(5)
C17A 0.090(8) 0.055(6) 0.072(7) -0.025(5) -0.009(6) 0.009(6)
C21 0.0285(19) 0.0335(17) 0.046(2) 0.0013(15) 0.0110(16) -0.0012(15)
C22 0.038(2) 0.047(2) 0.058(2) 0.0162(19) 0.0185(19) 0.0046(18)
C23 0.042(2) 0.057(2) 0.047(2) 0.0116(19) 0.0203(19) 0.001(2)
C24 0.032(2) 0.0340(18) 0.055(2) -0.0026(16) 0.0133(18) -0.0039(16)
C25 0.033(2) 0.0374(19) 0.048(2) -0.0059(16) 0.0016(17) 0.0006(16)
C26 0.0321(19) 0.0343(17) 0.0392(19) -0.0068(15) 0.0077(16) -0.0061(15)
C27 0.065(3) 0.120(4) 0.085(3) 0.066(3) 0.037(3) 0.032(3)
C28 0.039(2) 0.049(2) 0.066(3) -0.005(2) 0.016(2) 0.0020(19)
C29 0.034(2) 0.066(3) 0.044(2) -0.0090(19) 0.0008(17) 0.0035(19)
C31 0.0279(18) 0.0342(17) 0.0387(19) -0.0013(15) 0.0039(15) 0.0012(15)
C32 0.0244(17) 0.0341(17) 0.0345(18) -0.0019(14) 0.0004(14) 0.0017(14)
C33 0.035(2) 0.0363(18) 0.0372(19) 0.0018(15) 0.0036(16) 0.0002(16)
C34 0.033(2) 0.048(2) 0.0369(19) -0.0001(16) 0.0045(16) 0.0011(17)
C35 0.032(2) 0.047(2) 0.0380(19) -0.0094(16) 0.0062(16) 0.0055(17)
C36 0.0308(19) 0.0369(18) 0.0386(19) -0.0066(15) 0.0012(15) -0.0010(15)
C37 0.042(2) 0.0292(16) 0.0388(19) -0.0005(14) 0.0042(16) 0.0006(16)
C38 0.047(2) 0.057(2) 0.051(2) -0.0002(19) 0.0168(19) -0.001(2)
C39 0.062(3) 0.041(2) 0.051(2) -0.0136(18) 0.014(2) -0.002(2)
B1 0.026(2) 0.037(2) 0.031(2) -0.0009(16) 0.0067(16) -0.0029(17)
C41 0.0278(18) 0.0347(17) 0.0332(18) 0.0001(14) 0.0037(14) 0.0005(15)
F42 0.0355(11) 0.0460(11) 0.0418(11) -0.0035(9) 0.0106(9) -0.0094(10)
C42 0.0268(18) 0.0316(17) 0.0356(18) -0.0011(14) 0.0033(15) -0.0013(14)
F43 0.0517(14) 0.0504(12) 0.0383(11) 0.0036(9) 0.0198(10) -0.0018(10)
C43 0.036(2) 0.0371(18) 0.0308(18) 0.0042(14) 0.0106(15) 0.0056(16)
F44 0.0584(15) 0.0690(15) 0.0293(11) -0.0044(10) 0.0043(10) 0.0013(12)
C44 0.039(2) 0.0413(19) 0.0292(18) -0.0034(15) 0.0049(15) 0.0043(16)
F45 0.0438(13) 0.0668(14) 0.0430(12) -0.0121(11) 0.0000(10) -0.0152(11)
C45 0.0334(19) 0.0440(19) 0.0339(18) -0.0047(15) -0.0037(15) -0.0037(17)
F46 0.0450(13) 0.0599(13) 0.0395(11) -0.0059(10) 0.0124(10) -0.0211(11)
C46 0.0308(19) 0.0411(19) 0.0337(18) 0.0019(15) 0.0093(15) -0.0031(16)
C51 0.0287(18) 0.0357(17) 0.0294(17) -0.0041(14) 0.0040(14) -0.0038(15)
F52 0.0362(12) 0.0662(14) 0.0346(11) 0.0083(10) -0.0010(9) 0.0023(11)
C52 0.0310(19) 0.0417(18) 0.0291(17) 0.0010(14) 0.0044(15) 0.0002(16)
F53 0.0283(12) 0.0733(15) 0.0567(14) 0.0078(12) 0.0019(10) 0.0109(11)
C53 0.0269(19) 0.0423(19) 0.044(2) -0.0018(16) 0.0033(16) 0.0014(16)
F54 0.0352(12) 0.0573(13) 0.0526(13) -0.0042(10) 0.0191(10) 0.0005(10)
C54 0.0273(18) 0.0373(18) 0.043(2) -0.0109(15) 0.0112(16) -0.0042(15)
F55 0.0503(14) 0.0582(13) 0.0382(11) 0.0089(10) 0.0134(10) 0.0017(11)
C55 0.037(2) 0.0353(17) 0.0275(17) -0.0013(14) 0.0078(15) -0.0045(16)
F56 0.0321(11) 0.0602(13) 0.0441(12) 0.0125(10) 0.0044(9) 0.0071(10)
C56 0.0247(18) 0.0359(17) 0.0375(18) 0.0001(15) 0.0007(15) 0.0022(15)

loop_
_atom_type_symbol
_atom_type_description
_atom_type_scat_dispersion_real
_atom_type_scat_dispersion_imag
_atom_type_scat_source
C C 0.0033 0.0016 'International Tables Vol C Tables 4.2.6.8 and 6.1.1.4'
H H 0.0000 0.0000 'International Tables Vol C Tables 4.2.6.8 and 6.1.1.4'
B B 0.0013 0.0007 'International Tables Vol C Tables 4.2.6.8 and 6.1.1.4'
F F 0.0171 0.0103 'International Tables Vol C Tables 4.2.6.8 and 6.1.1.4'
P P 0.1023 0.0942 'International Tables Vol C Tables 4.2.6.8 and 6.1.1.4'

loop_
_geom_angle_atom_site_label_1
_geom_angle_atom_site_label_2
_geom_angle_atom_site_label_3
_geom_angle
C14 P1 C21 117.61(16)
C14 P1 C1 106.63(16)
C21 P1 C1 102.86(15)
C14 P1 C31 102.46(15)
C21 P1 C31 112.69(16)
C1 P1 C31 114.95(16)
C10 C1 C2 116.0(3)
C10 C1 P1 126.7(3)
C2 C1 P1 117.2(3)
C3 C2 C1 122.7(4)
C3 C2 H2 118.6
C1 C2 H2 118.6
C2 C3 C4 121.4(3)
C2 C3 H3 119.3
C4 C3 H3 119.3
C11 C4 C3 116.3(3)
C11 C4 H4 121.8
C3 C4 H4 121.8
C12 C5 C6 114.6(3)
C12 C5 H5 122.7
C6 C5 H5 122.7
C7 C6 C5 122.5(3)
C7 C6 H6 118.8
C5 C6 H6 118.8
C6 C7 C8 124.4(3)
C6 C7 H7 117.8
C8 C7 H7 117.8
C9 C8 C7 112.1(3)
C9 C8 B1 123.5(3)
C7 C8 B1 124.4(3)
C8 C9 C12 123.6(3)
C8 C9 C10 146.7(3)
C12 C9 C10 89.5(3)
C1 C10 C11 120.1(3)
C1 C10 C9 150.4(3)
C11 C10 C9 89.5(3)
C4 C11 C10 123.5(3)
C4 C11 C12 146.4(3)
C10 C11 C12 90.1(3)
C5 C12 C9 122.9(3)
C5 C12 C11 146.2(3)
C9 C12 C11 90.9(3)
C14 C13 B1 136.8(3)
C14 C13 H13 111.6
B1 C13 H13 111.6
C13 C14 C15A 131.8(8)
C13 C14 C15 120.5(7)
C15A C14 C15 15.1(8)
C13 C14 P1 107.3(2)
C15A C14 P1 120.4(8)
C15 C14 P1 132.1(7)
C16 C15 C14 111.4(8)
C16 C15 H15A 109.4
C14 C15 H15A 109.4
C16 C15 H15B 109.4
C14 C15 H15B 109.4
H15A C15 H15B 108.0
C15 C16 C17 113.3(9)
C15 C16 H16A 108.9
C17 C16 H16A 108.9
C15 C16 H16B 108.9
C17 C16 H16B 108.9
H16A C16 H16B 107.7
C14 C15A C16A 109.1(10)
C14 C15A H15C 109.9
C16A C15A H15C 109.9
C14 C15A H15D 109.9
C16A C15A H15D 109.9
H15C C15A H15D 108.3
C15A C16A C17A 109.3(10)
C15A C16A H16C 109.8
C17A C16A H16C 109.8
C15A C16A H16D 109.8
C17A C16A H16D 109.8
H16C C16A H16D 108.3
C16A C17A H17D 109.5
C16A C17A H17E 109.5
H17D C17A H17E 109.5
C16A C17A H17F 109.5
H17D C17A H17F 109.5
H17E C17A H17F 109.5
C22 C21 C26 119.0(3)
C22 C21 P1 118.1(3)
C26 C21 P1 122.7(3)
C23 C22 C21 119.4(4)
C23 C22 C27 115.7(4)
C21 C22 C27 124.7(4)
C24 C23 C22 122.6(4)
C24 C23 H23 118.7
C22 C23 H23 118.7
C23 C24 C25 117.3(3)
C23 C24 C28 121.8(3)
C25 C24 C28 120.8(4)
C24 C25 C26 123.3(3)
C24 C25 H25 118.4
C26 C25 H25 118.4
C25 C26 C21 118.2(3)
C25 C26 C29 117.0(3)
C21 C26 C29 124.6(3)
C22 C27 H27A 109.5
C22 C27 H27B 109.5
H27A C27 H27B 109.5
C22 C27 H27C 109.5
H27A C27 H27C 109.5
H27B C27 H27C 109.5
C24 C28 H28A 109.5
C24 C28 H28B 109.5
H28A C28 H28B 109.5
C24 C28 H28C 109.5
H28A C28 H28C 109.5
H28B C28 H28C 109.5
C26 C29 H29A 109.5
C26 C29 H29B 109.5
H29A C29 H29B 109.5
C26 C29 H29C 109.5
H29A C29 H29C 109.5
H29B C29 H29C 109.5
C36 C31 C32 119.5(3)
C36 C31 P1 124.2(3)
C32 C31 P1 115.5(2)
C33 C32 C31 119.0(3)
C33 C32 C37 117.0(3)
C31 C32 C37 124.0(3)
C32 C33 C34 122.4(3)
C32 C33 H33 118.8
C34 C33 H33 118.8
C35 C34 C33 117.6(3)
C35 C34 C38 121.6(3)
C33 C34 C38 120.8(3)
C34 C35 C36 123.3(3)
C34 C35 H35 118.4
C36 C35 H35 118.4
C35 C36 C31 118.1(3)
C35 C36 C39 116.2(3)
C31 C36 C39 125.7(3)
C32 C37 H37A 109.5
C32 C37 H37B 109.5
H37A C37 H37B 109.5
C32 C37 H37C 109.5
H37A C37 H37C 109.5
H37B C37 H37C 109.5
C34 C38 H38A 109.5
C34 C38 H38B 109.5
H38A C38 H38B 109.5
C34 C38 H38C 109.5
H38A C38 H38C 109.5
H38B C38 H38C 109.5
C36 C39 H39A 109.5
C36 C39 H39B 109.5
H39A C39 H39B 109.5
C36 C39 H39C 109.5
H39A C39 H39C 109.5
H39B C39 H39C 109.5
C13 B1 C41 113.2(3)
C13 B1 C51 112.3(3)
C41 B1 C51 114.5(3)
C13 B1 C8 99.7(3)
C41 B1 C8 108.8(3)
C51 B1 C8 107.0(3)
C46 C41 C42 112.7(3)
C46 C41 B1 126.5(3)
C42 C41 B1 120.8(3)
F42 C42 C43 114.9(3)
F42 C42 C41 120.3(3)
C43 C42 C41 124.8(3)
F43 C43 C44 119.9(3)
F43 C43 C42 120.9(3)
C44 C43 C42 119.3(3)
F44 C44 C45 120.6(3)
F44 C44 C43 120.4(3)
C45 C44 C43 119.0(3)
F45 C45 C44 119.9(3)
F45 C45 C46 120.4(3)
C44 C45 C46 119.7(3)
F46 C46 C41 120.5(3)
F46 C46 C45 114.9(3)
C41 C46 C45 124.6(3)
C52 C51 C56 111.8(3)
C52 C51 B1 123.8(3)
C56 C51 B1 124.1(3)
F52 C52 C53 114.9(3)
F52 C52 C51 119.5(3)
C53 C52 C51 125.6(3)
F53 C53 C52 121.3(3)
F53 C53 C54 119.6(3)
C52 C53 C54 119.1(3)
F54 C54 C55 120.9(3)
F54 C54 C53 120.3(3)
C55 C54 C53 118.8(3)
F55 C55 C54 119.4(3)
F55 C55 C56 120.3(3)
C54 C55 C56 120.3(3)
F56 C56 C55 115.1(3)
F56 C56 C51 120.6(3)
C55 C56 C51 124.3(3)

loop_
_geom_bond_atom_site_label_1
_geom_bond_atom_site_label_2
_geom_bond_distance
P1 C14 1.813(3)
P1 C21 1.822(3)
P1 C1 1.824(3)
P1 C31 1.829(3)
C1 C10 1.383(5)
C1 C2 1.421(5)
C2 C3 1.374(5)
C2 H2 0.9500
C3 C4 1.410(5)
C3 H3 0.9500
C4 C11 1.355(5)
C4 H4 0.9500
C5 C12 1.361(5)
C5 C6 1.403(5)
C5 H5 0.9500
C6 C7 1.377(5)
C6 H6 0.9500
C7 C8 1.418(5)
C7 H7 0.9500
C8 C9 1.384(5)
C8 B1 1.661(5)
C9 C12 1.426(5)
C9 C10 1.527(5)
C10 C11 1.436(4)
C11 C12 1.503(5)
C13 C14 1.335(5)
C13 B1 1.619(5)
C13 H13 0.9500
C14 C15A 1.522(11)
C14 C15 1.526(10)
C15 C16 1.521(11)
C15 H15A 0.9900
C15 H15B 0.9900
C16 C17 1.522(11)
C16 H16A 0.9900
C16 H16B 0.9900
C17 H17A 0.9800
C17 H17B 0.9800
C17 H17C 0.9800
C15A C16A 1.528(12)
C15A H15C 0.9900
C15A H15D 0.9900
C16A C17A 1.552(11)
C16A H16C 0.9900
C16A H16D 0.9900
C17A H17D 0.9800
C17A H17E 0.9800
C17A H17F 0.9800
C21 C22 1.409(5)
C21 C26 1.415(5)
C22 C23 1.387(5)
C22 C27 1.506(6)
C23 C24 1.373(5)
C23 H23 0.9500
C24 C25 1.385(5)
C24 C28 1.507(5)
C25 C26 1.390(5)
C25 H25 0.9500
C26 C29 1.508(5)
C27 H27A 0.9800
C27 H27B 0.9800
C27 H27C 0.9800
C28 H28A 0.9800
C28 H28B 0.9800
C28 H28C 0.9800
C29 H29A 0.9800
C29 H29B 0.9800
C29 H29C 0.9800
C31 C36 1.412(5)
C31 C32 1.417(4)
C32 C33 1.385(5)
C32 C37 1.513(4)
C33 C34 1.390(5)
C33 H33 0.9500
C34 C35 1.373(5)
C34 C38 1.507(5)
C35 C36 1.395(5)
C35 H35 0.9500
C36 C39 1.517(5)
C37 H37A 0.9800
C37 H37B 0.9800
C37 H37C 0.9800
C38 H38A 0.9800
C38 H38B 0.9800
C38 H38C 0.9800
C39 H39A 0.9800
C39 H39B 0.9800
C39 H39C 0.9800
B1 C41 1.652(5)
B1 C51 1.655(5)
C41 C46 1.380(5)
C41 C42 1.400(4)
F42 C42 1.359(4)
C42 C43 1.378(5)
F43 C43 1.348(4)
C43 C44 1.374(5)
F44 C44 1.346(4)
C44 C45 1.369(5)
F45 C45 1.348(4)
C45 C46 1.385(5)
F46 C46 1.354(4)
C51 C52 1.387(5)
C51 C56 1.405(4)
F52 C52 1.366(4)
C52 C53 1.371(5)
F53 C53 1.348(4)
C53 C54 1.377(5)
F54 C54 1.347(4)
C54 C55 1.359(5)
F55 C55 1.352(4)
C55 C56 1.371(5)
F56 C56 1.356(4)

loop_
_geom_torsion_atom_site_label_1
_geom_torsion_atom_site_label_2
_geom_torsion_atom_site_label_3
_geom_torsion_atom_site_label_4
_geom_torsion
C14 P1 C1 C10 -20.6(4)
C21 P1 C1 C10 -145.0(3)
C31 P1 C1 C10 92.2(4)
C14 P1 C1 C2 157.3(3)
C21 P1 C1 C2 33.0(3)
C31 P1 C1 C2 -89.9(3)
C10 C1 C2 C3 -1.7(6)
P1 C1 C2 C3 -179.8(3)
C1 C2 C3 C4 0.4(6)
C2 C3 C4 C11 0.8(6)
C12 C5 C6 C7 0.4(5)
C5 C6 C7 C8 0.1(6)
C6 C7 C8 C9 -0.9(5)
C6 C7 C8 B1 176.8(3)
C7 C8 C9 C12 1.4(5)
B1 C8 C9 C12 -176.4(3)
C7 C8 C9 C10 175.7(5)
B1 C8 C9 C10 -2.1(7)
C2 C1 C10 C11 1.7(5)
P1 C1 C10 C11 179.7(3)
C2 C1 C10 C9 178.5(5)
P1 C1 C10 C9 -3.6(8)
C8 C9 C10 C1 7.5(10)
C12 C9 C10 C1 -177.2(6)
C8 C9 C10 C11 -175.3(5)
C12 C9 C10 C11 -0.1(3)
C3 C4 C11 C10 -0.7(6)
C3 C4 C11 C12 -179.0(5)
C1 C10 C11 C4 -0.6(6)
C9 C10 C11 C4 -179.0(4)
C1 C10 C11 C12 178.4(3)
C9 C10 C11 C12 0.1(3)
C6 C5 C12 C9 0.0(5)
C6 C5 C12 C11 -176.3(5)
C8 C9 C12 C5 -1.1(5)
C10 C9 C12 C5 -177.9(3)
C8 C9 C12 C11 176.9(3)
C10 C9 C12 C11 0.1(3)
C4 C11 C12 C5 -4.6(10)
C10 C11 C12 C5 176.9(5)
C4 C11 C12 C9 178.5(6)
C10 C11 C12 C9 -0.1(3)
B1 C13 C14 C15A 18.0(12)
B1 C13 C14 C15 30.3(9)
B1 C13 C14 P1 -153.8(3)
C21 P1 C14 C13 167.7(2)
C1 P1 C14 C13 53.0(3)
C31 P1 C14 C13 -68.2(3)
C21 P1 C14 C15A -5.2(10)
C1 P1 C14 C15A -119.9(10)
C31 P1 C14 C15A 119.0(10)
C21 P1 C14 C15 -17.1(9)
C1 P1 C14 C15 -131.8(9)
C31 P1 C14 C15 107.1(9)
C13 C14 C15 C16 51.8(15)
C15A C14 C15 C16 -166(7)
P1 C14 C15 C16 -122.9(10)
C14 C15 C16 C17 -173.5(11)
C13 C14 C15A C16A 58.8(19)
C15 C14 C15A C16A 14(5)
P1 C14 C15A C16A -130.3(10)
C14 C15A C16A C17A -161.4(12)
C14 P1 C21 C22 -41.5(3)
C1 P1 C21 C22 75.3(3)
C31 P1 C21 C22 -160.3(3)
C14 P1 C21 C26 144.0(3)
C1 P1 C21 C26 -99.2(3)
C31 P1 C21 C26 25.1(3)
C26 C21 C22 C23 -6.9(5)
P1 C21 C22 C23 178.4(3)
C26 C21 C22 C27 168.3(4)
P1 C21 C22 C27 -6.4(6)
C21 C22 C23 C24 3.3(6)
C27 C22 C23 C24 -172.3(4)
C22 C23 C24 C25 1.3(6)
C22 C23 C24 C28 177.9(4)
C23 C24 C25 C26 -2.3(5)
C28 C24 C25 C26 -179.0(3)
C24 C25 C26 C21 -1.2(5)
C24 C25 C26 C29 173.8(3)
C22 C21 C26 C25 5.8(5)
P1 C21 C26 C25 -179.7(3)
C22 C21 C26 C29 -168.8(3)
P1 C21 C26 C29 5.7(5)
C14 P1 C31 C36 105.0(3)
C21 P1 C31 C36 -127.6(3)
C1 P1 C31 C36 -10.2(4)
C14 P1 C31 C32 -65.3(3)
C21 P1 C31 C32 62.0(3)
C1 P1 C31 C32 179.5(2)
C36 C31 C32 C33 -3.3(5)
P1 C31 C32 C33 167.6(3)
C36 C31 C32 C37 174.5(3)
P1 C31 C32 C37 -14.7(4)
C31 C32 C33 C34 -0.1(5)
C37 C32 C33 C34 -178.1(3)
C32 C33 C34 C35 2.7(5)
C32 C33 C34 C38 -175.9(3)
C33 C34 C35 C36 -1.9(5)
C38 C34 C35 C36 176.7(3)
C34 C35 C36 C31 -1.5(5)
C34 C35 C36 C39 179.6(4)
C32 C31 C36 C35 4.0(5)
P1 C31 C36 C35 -166.0(3)
C32 C31 C36 C39 -177.1(3)
P1 C31 C36 C39 12.9(5)
C14 C13 B1 C41 -1.2(5)
C14 C13 B1 C51 -132.8(4)
C14 C13 B1 C8 114.2(4)
C9 C8 B1 C13 -7.7(4)
C7 C8 B1 C13 174.8(3)
C9 C8 B1 C41 111.0(3)
C7 C8 B1 C41 -66.5(4)
C9 C8 B1 C51 -124.7(3)
C7 C8 B1 C51 57.7(4)
C13 B1 C41 C46 -109.9(4)
C51 B1 C41 C46 20.7(5)
C8 B1 C41 C46 140.3(3)
C13 B1 C41 C42 68.4(4)
C51 B1 C41 C42 -161.0(3)
C8 B1 C41 C42 -41.4(4)
C46 C41 C42 F42 175.8(3)
B1 C41 C42 F42 -2.7(5)
C46 C41 C42 C43 -1.6(5)
B1 C41 C42 C43 179.9(3)
F42 C42 C43 F43 1.8(4)
C41 C42 C43 F43 179.4(3)
F42 C42 C43 C44 -177.9(3)
C41 C42 C43 C44 -0.4(5)
F43 C43 C44 F44 0.8(5)
C42 C43 C44 F44 -179.5(3)
F43 C43 C44 C45 -178.0(3)
C42 C43 C44 C45 1.7(5)
F44 C44 C45 F45 -0.3(5)
C43 C44 C45 F45 178.5(3)
F44 C44 C45 C46 -179.8(3)
C43 C44 C45 C46 -0.9(5)
C42 C41 C46 F46 -176.0(3)
B1 C41 C46 F46 2.4(5)
C42 C41 C46 C45 2.5(5)
B1 C41 C46 C45 -179.1(3)
F45 C45 C46 F46 -2.2(5)
C44 C45 C46 F46 177.3(3)
F45 C45 C46 C41 179.2(3)
C44 C45 C46 C41 -1.3(6)
C13 B1 C51 C52 178.7(3)
C41 B1 C51 C52 47.7(4)
C8 B1 C51 C52 -72.9(4)
C13 B1 C51 C56 -8.5(4)
C41 B1 C51 C56 -139.5(3)
C8 B1 C51 C56 99.9(4)
C56 C51 C52 F52 177.3(3)
B1 C51 C52 F52 -9.2(5)
C56 C51 C52 C53 -2.2(5)
B1 C51 C52 C53 171.3(3)
F52 C52 C53 F53 1.0(5)
C51 C52 C53 F53 -179.5(3)
F52 C52 C53 C54 -179.2(3)
C51 C52 C53 C54 0.3(5)
F53 C53 C54 F54 2.0(5)
C52 C53 C54 F54 -177.7(3)
F53 C53 C54 C55 -178.7(3)
C52 C53 C54 C55 1.5(5)
F54 C54 C55 F55 -1.4(5)
C53 C54 C55 F55 179.3(3)
F54 C54 C55 C56 178.0(3)
C53 C54 C55 C56 -1.2(5)
F55 C55 C56 F56 -1.1(4)
C54 C55 C56 F56 179.5(3)
F55 C55 C56 C51 178.5(3)
C54 C55 C56 C51 -0.9(5)
C52 C51 C56 F56 -177.9(3)
B1 C51 C56 F56 8.6(5)
C52 C51 C56 C55 2.5(5)
B1 C51 C56 C55 -171.0(3)
